data_7701143
loop_
_publ_author_name
'Trzebiatowska, Monika'
'G\;agor, Anna'
'Macalik, Lucyna'
'Peksa, Paulina'
'Sieradzki, Adam'

_publ_section_title
;
 Phase transition in the extreme: a cubic-to-triclinic symmetry change in
 dielectrically switchable cyanide perovskites.
;
_journal_issue 42
_journal_name_full 'Dalton transactions (Cambridge, England : 2003)'
_journal_page_first 15830
_journal_page_last 15840
_journal_paper_doi 10.1039/c9dt03250a
_journal_volume 48
_journal_year 2019
_chemical_formula_sum 'C8 H10 Fe K N10'
_chemical_formula_weight 341.21
_space_group_crystal_system cubic
_space_group_IT_number 225
_space_group_name_Hall '-F 4 2 3'
_space_group_name_H-M_alt 'F m -3 m'
_symmetry_space_group_name_Hall '-F 4 2 3'
_symmetry_space_group_name_H-M 'F m -3 m'
_audit_creation_method SHELXL-2018/3
_audit_update_record
;
2019-05-21 deposited with the CCDC.    2019-09-16 downloaded from the CCDC.
;
_cell_angle_alpha 90
_cell_angle_beta 90
_cell_angle_gamma 90
_cell_formula_units_Z 4
_cell_length_a 11.6701(3)
_cell_length_b 11.6701(3)
_cell_length_c 11.6701(3)
_cell_measurement_reflns_used 1338
_cell_measurement_temperature 330.00(10)
_cell_measurement_theta_max 22.9310
_cell_measurement_theta_min 2.9980
_cell_volume 1589.37(7)
_computing_cell_refinement 'CrysAlisPro 1.171.38.43 (Rigaku OD, 2015)'
_computing_data_collection 'CrysAlisPro 1.171.38.43 (Rigaku OD, 2015)'
_computing_data_reduction 'CrysAlisPro 1.171.38.43 (Rigaku OD, 2015)'
_computing_structure_refinement 'SHELXL-2018/3 (Sheldrick, 2018)'
_computing_structure_solution 'SHELXT 2014/5 (Sheldrick, 2014)'
_diffrn_ambient_environment air
_diffrn_ambient_temperature 330.00(10)
_diffrn_detector 'CCD plate'
_diffrn_detector_area_resol_mean 10.6249
_diffrn_detector_type Atlas
_diffrn_measured_fraction_theta_full 0.990
_diffrn_measured_fraction_theta_max 0.946
_diffrn_measurement_device 'four-circle diffractometer'
_diffrn_measurement_device_type 'Xcalibur, Atlas'
_diffrn_radiation_monochromator graphite
_diffrn_radiation_probe x-ray
_diffrn_radiation_type 'Mo K\a'
_diffrn_radiation_wavelength 0.71073
_diffrn_reflns_av_R_equivalents 0.0438
_diffrn_reflns_av_unetI/netI 0.0115
_diffrn_reflns_Laue_measured_fraction_full 0.990
_diffrn_reflns_Laue_measured_fraction_max 0.946
_diffrn_reflns_limit_h_max 15
_diffrn_reflns_limit_h_min -15
_diffrn_reflns_limit_k_max 14
_diffrn_reflns_limit_k_min -15
_diffrn_reflns_limit_l_max 15
_diffrn_reflns_limit_l_min -15
_diffrn_reflns_number 4481
_diffrn_reflns_point_group_measured_fraction_full 0.990
_diffrn_reflns_point_group_measured_fraction_max 0.946
_diffrn_reflns_theta_full 25.242
_diffrn_reflns_theta_max 29.407
_diffrn_reflns_theta_min 3.023
_diffrn_source 'fine-focus sealed X-ray tube'
_diffrn_source_type 'Enhance (Mo) X-ray Source'
_exptl_absorpt_coefficient_mu 1.217
_exptl_absorpt_correction_T_max 1.00000
_exptl_absorpt_correction_T_min 0.86188
_exptl_absorpt_correction_type multi-scan
_exptl_absorpt_process_details
;
CrysAlisPro 1.171.38.43 (Rigaku Oxford Diffraction, 2015)
Empirical absorption correction using spherical harmonics,
 implemented in SCALE3 ABSPACK scaling algorithm.
;
_exptl_crystal_density_diffrn 1.426
_exptl_crystal_description plate
_exptl_crystal_F_000 692
_exptl_crystal_size_max 0.023
_exptl_crystal_size_mid 0.020
_exptl_crystal_size_min 0.002
_refine_diff_density_max 0.277
_refine_diff_density_min -0.168
_refine_diff_density_rms 0.061
_refine_ls_extinction_method none
_refine_ls_goodness_of_fit_ref 1.174
_refine_ls_hydrogen_treatment undef
_refine_ls_matrix_type full
_refine_ls_number_parameters 17
_refine_ls_number_reflns 141
_refine_ls_number_restraints 14
_refine_ls_restrained_S_all 1.120
_refine_ls_R_factor_all 0.0499
_refine_ls_R_factor_gt 0.0381
_refine_ls_shift/su_max 0.034
_refine_ls_shift/su_mean 0.006
_refine_ls_structure_factor_coef Fsqd
_refine_ls_weighting_details 'w=1/[\s^2^(Fo^2^)+(0.0662P)^2^] where P=(Fo^2^+2Fc^2^)/3'
_refine_ls_weighting_scheme calc
_refine_ls_wR_factor_gt 0.0890
_refine_ls_wR_factor_ref 0.0988
_reflns_Friedel_coverage 0.000
_reflns_number_gt 122
_reflns_number_total 141
_reflns_threshold_expression 'I > 2\s(I)'
_cod_data_source_file c9dt03250a2.cif
_cod_data_source_block 330
_cod_depositor_comments 'Adding full bibliography for 7701143--7701146.cif.'
_cod_original_cell_volume 1589.37(12)
_cod_database_code 7701143
_shelx_shelxl_version_number 2018/3
_shelx_space_group_comment
;
The symmetry employed for this shelxl refinement is uniquely defined
by the following loop, which should always be used as a source of
symmetry information in preference to the above space-group names.
They are only intended as comments.
;
_oxdiff_exptl_absorpt_empirical_full_min 0.928
_oxdiff_exptl_absorpt_empirical_full_max 1.094
_oxdiff_exptl_absorpt_empirical_details
;
Empirical correction (ABSPACK) includes:
- Absorption correction using spherical harmonics
- Frame scaling
;

loop_
_space_group_symop_operation_xyz
'x, y, z'
'-x, -y, z'
'-x, y, -z'
'x, -y, -z'
'z, x, y'
'z, -x, -y'
'-z, -x, y'
'-z, x, -y'
'y, z, x'
'-y, z, -x'
'y, -z, -x'
'-y, -z, x'
'y, x, -z'
'-y, -x, -z'
'y, -x, z'
'-y, x, z'
'x, z, -y'
'-x, z, y'
'-x, -z, -y'
'x, -z, y'
'z, y, -x'
'z, -y, x'
'-z, y, x'
'-z, -y, -x'
'x, y+1/2, z+1/2'
'-x, -y+1/2, z+1/2'
'-x, y+1/2, -z+1/2'
'x, -y+1/2, -z+1/2'
'z, x+1/2, y+1/2'
'z, -x+1/2, -y+1/2'
'-z, -x+1/2, y+1/2'
'-z, x+1/2, -y+1/2'
'y, z+1/2, x+1/2'
'-y, z+1/2, -x+1/2'
'y, -z+1/2, -x+1/2'
'-y, -z+1/2, x+1/2'
'y, x+1/2, -z+1/2'
'-y, -x+1/2, -z+1/2'
'y, -x+1/2, z+1/2'
'-y, x+1/2, z+1/2'
'x, z+1/2, -y+1/2'
'-x, z+1/2, y+1/2'
'-x, -z+1/2, -y+1/2'
'x, -z+1/2, y+1/2'
'z, y+1/2, -x+1/2'
'z, -y+1/2, x+1/2'
'-z, y+1/2, x+1/2'
'-z, -y+1/2, -x+1/2'
'x+1/2, y, z+1/2'
'-x+1/2, -y, z+1/2'
'-x+1/2, y, -z+1/2'
'x+1/2, -y, -z+1/2'
'z+1/2, x, y+1/2'
'z+1/2, -x, -y+1/2'
'-z+1/2, -x, y+1/2'
'-z+1/2, x, -y+1/2'
'y+1/2, z, x+1/2'
'-y+1/2, z, -x+1/2'
'y+1/2, -z, -x+1/2'
'-y+1/2, -z, x+1/2'
'y+1/2, x, -z+1/2'
'-y+1/2, -x, -z+1/2'
'y+1/2, -x, z+1/2'
'-y+1/2, x, z+1/2'
'x+1/2, z, -y+1/2'
'-x+1/2, z, y+1/2'
'-x+1/2, -z, -y+1/2'
'x+1/2, -z, y+1/2'
'z+1/2, y, -x+1/2'
'z+1/2, -y, x+1/2'
'-z+1/2, y, x+1/2'
'-z+1/2, -y, -x+1/2'
'x+1/2, y+1/2, z'
'-x+1/2, -y+1/2, z'
'-x+1/2, y+1/2, -z'
'x+1/2, -y+1/2, -z'
'z+1/2, x+1/2, y'
'z+1/2, -x+1/2, -y'
'-z+1/2, -x+1/2, y'
'-z+1/2, x+1/2, -y'
'y+1/2, z+1/2, x'
'-y+1/2, z+1/2, -x'
'y+1/2, -z+1/2, -x'
'-y+1/2, -z+1/2, x'
'y+1/2, x+1/2, -z'
'-y+1/2, -x+1/2, -z'
'y+1/2, -x+1/2, z'
'-y+1/2, x+1/2, z'
'x+1/2, z+1/2, -y'
'-x+1/2, z+1/2, y'
'-x+1/2, -z+1/2, -y'
'x+1/2, -z+1/2, y'
'z+1/2, y+1/2, -x'
'z+1/2, -y+1/2, x'
'-z+1/2, y+1/2, x'
'-z+1/2, -y+1/2, -x'
'-x, -y, -z'
'x, y, -z'
'x, -y, z'
'-x, y, z'
'-z, -x, -y'
'-z, x, y'
'z, x, -y'
'z, -x, y'
'-y, -z, -x'
'y, -z, x'
'-y, z, x'
'y, z, -x'
'-y, -x, z'
'y, x, z'
'-y, x, -z'
'y, -x, -z'
'-x, -z, y'
'x, -z, -y'
'x, z, y'
'-x, z, -y'
'-z, -y, x'
'-z, y, -x'
'z, -y, -x'
'z, y, x'
'-x, -y+1/2, -z+1/2'
'x, y+1/2, -z+1/2'
'x, -y+1/2, z+1/2'
'-x, y+1/2, z+1/2'
'-z, -x+1/2, -y+1/2'
'-z, x+1/2, y+1/2'
'z, x+1/2, -y+1/2'
'z, -x+1/2, y+1/2'
'-y, -z+1/2, -x+1/2'
'y, -z+1/2, x+1/2'
'-y, z+1/2, x+1/2'
'y, z+1/2, -x+1/2'
'-y, -x+1/2, z+1/2'
'y, x+1/2, z+1/2'
'-y, x+1/2, -z+1/2'
'y, -x+1/2, -z+1/2'
'-x, -z+1/2, y+1/2'
'x, -z+1/2, -y+1/2'
'x, z+1/2, y+1/2'
'-x, z+1/2, -y+1/2'
'-z, -y+1/2, x+1/2'
'-z, y+1/2, -x+1/2'
'z, -y+1/2, -x+1/2'
'z, y+1/2, x+1/2'
'-x+1/2, -y, -z+1/2'
'x+1/2, y, -z+1/2'
'x+1/2, -y, z+1/2'
'-x+1/2, y, z+1/2'
'-z+1/2, -x, -y+1/2'
'-z+1/2, x, y+1/2'
'z+1/2, x, -y+1/2'
'z+1/2, -x, y+1/2'
'-y+1/2, -z, -x+1/2'
'y+1/2, -z, x+1/2'
'-y+1/2, z, x+1/2'
'y+1/2, z, -x+1/2'
'-y+1/2, -x, z+1/2'
'y+1/2, x, z+1/2'
'-y+1/2, x, -z+1/2'
'y+1/2, -x, -z+1/2'
'-x+1/2, -z, y+1/2'
'x+1/2, -z, -y+1/2'
'x+1/2, z, y+1/2'
'-x+1/2, z, -y+1/2'
'-z+1/2, -y, x+1/2'
'-z+1/2, y, -x+1/2'
'z+1/2, -y, -x+1/2'
'z+1/2, y, x+1/2'
'-x+1/2, -y+1/2, -z'
'x+1/2, y+1/2, -z'
'x+1/2, -y+1/2, z'
'-x+1/2, y+1/2, z'
'-z+1/2, -x+1/2, -y'
'-z+1/2, x+1/2, y'
'z+1/2, x+1/2, -y'
'z+1/2, -x+1/2, y'
'-y+1/2, -z+1/2, -x'
'y+1/2, -z+1/2, x'
'-y+1/2, z+1/2, x'
'y+1/2, z+1/2, -x'
'-y+1/2, -x+1/2, z'
'y+1/2, x+1/2, z'
'-y+1/2, x+1/2, -z'
'y+1/2, -x+1/2, -z'
'-x+1/2, -z+1/2, y'
'x+1/2, -z+1/2, -y'
'x+1/2, z+1/2, y'
'-x+1/2, z+1/2, -y'
'-z+1/2, -y+1/2, x'
'-z+1/2, y+1/2, -x'
'z+1/2, -y+1/2, -x'
'z+1/2, y+1/2, x'

loop_
_atom_site_label
_atom_site_type_symbol
_atom_site_fract_x
_atom_site_fract_y
_atom_site_fract_z
_atom_site_U_iso_or_equiv
_atom_site_adp_type
_atom_site_occupancy
_atom_site_site_symmetry_order
_atom_site_calc_flag
_atom_site_refinement_flags_posn
_atom_site_refinement_flags_adp
_atom_site_refinement_flags_occupancy
Fe1 Fe 0.000000 0.500000 0.500000 0.0404(6) Uani 1 48 d S T P
K2 K 0.500000 0.500000 0.500000 0.0495(6) Uani 1 48 d S T P
C3 C 0.1642(4) 0.500000 0.500000 0.0724(15) Uani 1 8 d S T P
N1 N 0.2615(4) 0.500000 0.500000 0.144(5) Uani 1 8 d S T P
C1 C 0.250000 0.250000 0.250000 0.163(14) Uani 1 24 d DS T P
N2 N 0.1784(12) 0.3216(12) 0.2215(18) 0.125(6) Uani 0.0833 2 d DS TU P
N3 N 0.250000 0.3562(17) 0.250000 0.125(6) Uani 0.1667 4 d DS TU P

loop_
_atom_site_aniso_label
_atom_site_aniso_U_11
_atom_site_aniso_U_22
_atom_site_aniso_U_33
_atom_site_aniso_U_23
_atom_site_aniso_U_13
_atom_site_aniso_U_12
Fe1 0.0404(6) 0.0404(6) 0.0404(6) 0.000 0.000 0.000
K2 0.0495(6) 0.0495(6) 0.0495(6) 0.000 0.000 0.000
C3 0.043(3) 0.087(2) 0.087(2) 0.000 0.000 0.000
N1 0.045(4) 0.193(8) 0.193(8) 0.000 0.000 0.000
C1 0.163(14) 0.163(14) 0.163(14) 0.000 0.000 0.000
N2 0.125(6) 0.125(6) 0.125(7) 0.001(3) -0.001(3) 0.001(4)
N3 0.125(6) 0.125(6) 0.125(7) 0.001(3) -0.001(3) 0.001(4)

loop_
_atom_type_symbol
_atom_type_description
_atom_type_scat_dispersion_real
_atom_type_scat_dispersion_imag
_atom_type_scat_source
C C 0.0033 0.0016 'International Tables Vol C Tables 4.2.6.8 and 6.1.1.4'
Fe Fe 0.3463 0.8444 'International Tables Vol C Tables 4.2.6.8 and 6.1.1.4'
K K 0.2009 0.2494 'International Tables Vol C Tables 4.2.6.8 and 6.1.1.4'
N N 0.0061 0.0033 'International Tables Vol C Tables 4.2.6.8 and 6.1.1.4'
H H 0.0000 0.0000 'International Tables Vol C Tables 4.2.6.8 and 6.1.1.4'

loop_
_geom_angle_atom_site_label_1
_geom_angle_atom_site_label_2
_geom_angle_atom_site_label_3
_geom_angle
_geom_angle_site_symmetry_1
_geom_angle_site_symmetry_3
C3 Fe1 C3 90.0 . 153_565
C3 Fe1 C3 180.0 . 97_566
C3 Fe1 C3 90.000(1) 153_565 97_566
C3 Fe1 C3 90.000(1) . 77_455
C3 Fe1 C3 90.0 153_565 77_455
C3 Fe1 C3 90.000(1) 97_566 77_455
C3 Fe1 C3 90.0 . 173_556
C3 Fe1 C3 90.0 153_565 173_556
C3 Fe1 C3 90.000(1) 97_566 173_556
C3 Fe1 C3 180.0 77_455 173_556
C3 Fe1 C3 90.0 . 57_455
C3 Fe1 C3 180.0 153_565 57_455
C3 Fe1 C3 90.000(1) 97_566 57_455
C3 Fe1 C3 90.0 77_455 57_455
C3 Fe1 C3 90.0 173_556 57_455
N1 K2 N1 90.000(1) . 105_666
N1 K2 N1 180.0 . 97_666
N1 K2 N1 90.000(1) 105_666 97_666
N1 K2 N1 90.000(1) . 5
N1 K2 N1 90.0 105_666 5
N1 K2 N1 90.0 97_666 5
N1 K2 N1 90.0 . 101_666
N1 K2 N1 90.0 105_666 101_666
N1 K2 N1 90.000(1) 97_666 101_666
N1 K2 N1 180.0 5 101_666
N1 K2 N1 90.0 . 9
N1 K2 N1 180.0 105_666 9
N1 K2 N1 90.0 97_666 9
N1 K2 N1 90.0 5 9
N1 K2 N1 90.0 101_666 9
N1 C3 Fe1 180.0 . .
C3 N1 K2 180.0 . .
N2 C1 N2 33.6(18) 35 51
N2 C1 N2 33.6(18) 35 79
N2 C1 N2 33.6(18) 51 79
N2 C1 N2 149(2) 35 84
N2 C1 N2 117.6(3) 51 84
N2 C1 N2 117.6(3) 79 84
N2 C1 N2 117.6(3) 35 56
N2 C1 N2 117.6(3) 51 56
N2 C1 N2 149(2) 79 56
N2 C1 N2 84.6(16) 84 56
N2 C1 N2 117.6(3) 35 28
N2 C1 N2 149(2) 51 28
N2 C1 N2 117.6(3) 79 28
N2 C1 N2 84.6(16) 84 28
N2 C1 N2 84.6(16) 56 28
N2 C1 N2 94.2(6) 35 58
N2 C1 N2 117.6(3) 51 58
N2 C1 N2 84.6(16) 79 58
N2 C1 N2 94.2(6) 84 58
N2 C1 N2 117.6(3) 56 58
N2 C1 N2 33.6(18) 28 58
N2 C1 N2 94.2(6) 35 9
N2 C1 N2 84.6(16) 51 9
N2 C1 N2 117.6(3) 79 9
N2 C1 N2 94.2(6) 84 9
N2 C1 N2 33.6(18) 56 9
N2 C1 N2 117.6(3) 28 9
N2 C1 N2 149(2) 58 9
N2 C1 N2 117.6(3) 35 30
N2 C1 N2 84.6(16) 51 30
N2 C1 N2 94.2(6) 79 30
N2 C1 N2 33.6(18) 84 30
N2 C1 N2 94.2(6) 56 30
N2 C1 N2 117.6(3) 28 30
N2 C1 N2 117.6(3) 58 30
N2 C1 N2 84.6(16) 9 30
N2 C1 N2 84.6(16) 35 5
N2 C1 N2 117.6(3) 51 5
N2 C1 N2 94.2(6) 79 5
N2 C1 N2 117.6(3) 84 5
N2 C1 N2 94.2(6) 56 5
N2 C1 N2 33.6(18) 28 5
N2 C1 N2 33.6(18) 58 5
N2 C1 N2 117.6(3) 9 5
N2 C1 N2 149(2) 30 5
N2 C1 N2 84.6(16) 35 74
N2 C1 N2 94.2(6) 51 74
N2 C1 N2 117.6(3) 79 74
N2 C1 N2 117.6(3) 84 74
N2 C1 N2 33.6(18) 56 74
N2 C1 N2 94.2(6) 28 74
N2 C1 N2 117.6(3) 58 74
N2 C1 N2 33.6(18) 9 74
N2 C1 N2 117.6(3) 30 74
N2 C1 N2 84.6(16) 5 74
N2 C1 N2 117.6(3) 35 .
N2 C1 N2 94.2(6) 51 .
N2 C1 N2 84.6(16) 79 .
N2 C1 N2 33.6(18) 84 .
N2 C1 N2 117.6(3) 56 .
N2 C1 N2 94.2(6) 28 .
N2 C1 N2 84.6(16) 58 .
N2 C1 N2 117.6(3) 9 .
N2 C1 N2 33.6(18) 30 .
N2 C1 N2 117.6(3) 5 .
N2 C1 N2 149(2) 74 .
N2 N2 N2 59.999(5) 84 30
N2 N2 N3 68.9(14) 84 58
N2 N2 N3 121.9(15) 30 58
N2 N2 N3 121.9(15) 84 .
N2 N2 N3 68.9(13) 30 .
N3 N2 N3 126(3) 58 .
N2 N2 C1 73.2(9) 84 .
N2 N2 C1 73.2(9) 30 .
N3 N2 C1 67.1(15) 58 .
N3 N2 C1 67.1(15) . .
N2 N2 N3 34.2(4) 84 30
N2 N2 N3 34.2(4) 30 30
N3 N2 N3 87.7(17) 58 30
N3 N2 N3 87.7(17) . 30
C1 N2 N3 53.3(11) . 30
N2 N2 N2 119.995(11) 84 79
N2 N2 N2 90.003(6) 30 79
N3 N2 N2 92.9(12) 58 79
N3 N2 N2 33.1(12) . 79
C1 N2 N2 47.7(8) . 79
N3 N2 N2 91.9(8) 30 79
N2 N2 N2 89.988(3) 84 58
N2 N2 N2 119.992(6) 30 58
N3 N2 N2 33.1(12) 58 58
N3 N2 N2 92.9(12) . 58
C1 N2 N2 47.7(8) . 58
N3 N2 N2 91.9(8) 30 58
N2 N2 N2 59.998(2) 79 58
N2 N2 N2 105.2(9) 84 51
N2 N2 N2 66.7(14) 30 51
N3 N2 N2 104.8(16) 58 51
N3 N2 N2 24.2(15) . 51
C1 N2 N2 42.9(3) . 51
N3 N2 N2 72.8(11) 30 51
N2 N2 N2 23.3(14) 79 51
N2 N2 N2 74.8(9) 58 51
N2 N2 N2 66.7(14) 84 28
N2 N2 N2 105.2(9) 30 28
N3 N2 N2 24.2(15) 58 28
N3 N2 N2 104.8(15) . 28
C1 N2 N2 42.9(3) . 28
N3 N2 N2 72.8(11) 30 28
N2 N2 N2 74.8(9) 79 28
N2 N2 N2 23.3(14) 58 28
N2 N2 N2 82.1(10) 51 28
N2 N3 N2 132(3) 30 79
N2 N3 N2 114(2) 30 51
N2 N3 N2 42(3) 79 51
N2 N3 N2 42(3) 30 .
N2 N3 N2 114(2) 79 .
N2 N3 N2 132(3) 51 .
N2 N3 C1 65.8(15) 30 .
N2 N3 C1 65.8(15) 79 .
N2 N3 C1 65.8(15) 51 .
N2 N3 C1 65.8(15) . .
N2 N3 N2 23.9(15) 30 84
N2 N3 N2 114(2) 79 84
N2 N3 N2 115(2) 51 84
N2 N3 N2 23.9(15) . 84
C1 N3 N2 52.5(9) . 84
N2 N3 N2 114(2) 30 35
N2 N3 N2 23.9(15) 79 35
N2 N3 N2 23.9(15) 51 35
N2 N3 N2 115(2) . 35
C1 N3 N2 52.5(9) . 35
N2 N3 N2 105.0(18) 84 35
N2 N3 N3 58.1(15) 30 58
N2 N3 N3 87.1(12) 79 58
N2 N3 N3 108.0(16) 51 58
N2 N3 N3 27.2(13) . 58
C1 N3 N3 45.0 . 58
N2 N3 N3 34.2(4) 84 58
N2 N3 N3 88.1(8) 35 58
N2 N3 N3 27.2(13) 30 30
N2 N3 N3 108.0(16) 79 30
N2 N3 N3 87.1(12) 51 30
N2 N3 N3 58.1(15) . 30
C1 N3 N3 45.0 . 30
N2 N3 N3 34.2(4) 84 30
N2 N3 N3 88.1(8) 35 30
N3 N3 N3 60.0 58 30
N2 N3 N3 108.0(16) 30 5
N2 N3 N3 27.2(13) 79 5
N2 N3 N3 58.1(15) 51 5
N2 N3 N3 87.1(12) . 5
C1 N3 N3 45.0 . 5
N2 N3 N3 88.1(8) 84 5
N2 N3 N3 34.2(4) 35 5
N3 N3 N3 60.000(1) 58 5
N3 N3 N3 90.0 30 5
N2 N3 N3 87.1(12) 30 9
N2 N3 N3 58.1(15) 79 9
N2 N3 N3 27.2(13) 51 9
N2 N3 N3 108.0(16) . 9
C1 N3 N3 45.0 . 9
N2 N3 N3 88.1(8) 84 9
N2 N3 N3 34.2(4) 35 9
N3 N3 N3 90.0 58 9
N3 N3 N3 60.0 30 9
N3 N3 N3 60.0 5 9

loop_
_geom_bond_atom_site_label_1
_geom_bond_atom_site_label_2
_geom_bond_distance
_geom_bond_site_symmetry_2
Fe1 C3 1.917(5) .
Fe1 C3 1.917(5) 153_565
Fe1 C3 1.917(5) 97_566
Fe1 C3 1.917(5) 77_455
Fe1 C3 1.917(5) 173_556
Fe1 C3 1.917(5) 57_455
K2 N1 2.783(5) .
K2 N1 2.783(5) 105_666
K2 N1 2.783(5) 97_666
K2 N1 2.783(5) 5
K2 N1 2.783(5) 101_666
K2 N1 2.783(5) 9
C3 N1 1.135(6) .
C1 N2 1.227(19) 35
C1 N2 1.227(19) 51
C1 N2 1.227(19) 79
C1 N2 1.227(19) 84
C1 N2 1.227(19) 56
C1 N2 1.227(19) 28
C1 N2 1.227(19) 58
C1 N2 1.227(19) 9
C1 N2 1.227(19) 30
C1 N2 1.227(19) 5
C1 N2 1.227(19) 74
C1 N2 1.227(19) .
N2 N2 0.71(4) 84
N2 N2 0.71(4) 30
N2 N3 0.986(11) 58
N2 N3 0.986(11) .
N2 N3 1.49(3) 30
N2 N2 1.65(3) 79
N2 N2 1.65(3) 58
N2 N2 1.80(3) 51
N2 N2 1.80(3) 28
N3 N3 1.75(3) 58
N3 N3 1.75(3) 30
N3 N3 1.75(3) 5
N3 N3 1.75(3) 9
